data_4081371
loop_
_publ_author_name
'Frutos-Pedre Roberto'
'Gonz\'alez-Herrero, Pablo'
'Vicente, Jos\'e'
'Jones, Peter G.'

_publ_section_title
;
 Reactivity of Ortho-Palladated Benzamides toward CO, Isocyanides, and
 Alkynes. Synthesis of Functionalized Isoindolin-1-ones and
 4,5-Disubstituted Benzo[c]azepine-1,3-diones
;
_journal_issue 16
_journal_name_full Organometallics
_journal_page_first 4664
_journal_paper_doi 10.1021/om4006406
_journal_volume 32
_journal_year 2013
_chemical_formula_sum 'C14 H13 N O5'
_chemical_formula_weight 275.25
_chemical_name_systematic
; 
 ? 
;
_space_group_IT_number 14
_symmetry_cell_setting monoclinic
_symmetry_space_group_name_Hall '-P 2yn'
_symmetry_space_group_name_H-M 'P 1 21/n 1'
_atom_sites_solution_hydrogens geom
_atom_sites_solution_primary direct
_atom_sites_solution_secondary difmap
_audit_creation_method SHELXL-97
_cell_angle_alpha 90.00
_cell_angle_beta 104.125(6)
_cell_angle_gamma 90.00
_cell_formula_units_Z 4
_cell_length_a 10.2315(6)
_cell_length_b 6.8252(4)
_cell_length_c 18.2358(11)
_cell_measurement_reflns_used 10714
_cell_measurement_temperature 100(2)
_cell_measurement_theta_max 75.4000
_cell_measurement_theta_min 4.5150
_cell_volume 1234.94(13)
_computing_cell_refinement
; 
CrysAlisPro, Agilent Technologies, 
Version 1.171.36.28 (release 01-02-2013 CrysAlis171 .NET) 
(compiled Feb  1 2013,16:14:44) 
;
_computing_data_collection
; 
CrysAlisPro, Agilent Technologies, 
Version 1.171.36.28 (release 01-02-2013 CrysAlis171 .NET) 
(compiled Feb  1 2013,16:14:44) 
;
_computing_data_reduction
; 
CrysAlisPro, Agilent Technologies, 
Version 1.171.36.28 (release 01-02-2013 CrysAlis171 .NET) 
(compiled Feb  1 2013,16:14:44) 
;
_computing_molecular_graphics 'Siemens XP'
_computing_publication_material SHELXL-97
_computing_structure_refinement 'SHELXL-97 (Sheldrick, 1997)'
_computing_structure_solution 'SHELXS-97 (Sheldrick, 1990)'
_diffrn_ambient_temperature 100(2)
_diffrn_detector_area_resol_mean 10.3543
_diffrn_measured_fraction_theta_full 0.999
_diffrn_measured_fraction_theta_max 0.997
_diffrn_measurement_device_type 'Oxford Diffraction Xcalibur, Atlas, Nova'
_diffrn_measurement_method \w-scan
_diffrn_radiation_monochromator mirror
_diffrn_radiation_source 'Nova (Cu) X-ray Source'
_diffrn_radiation_type CuK\a
_diffrn_radiation_wavelength 1.54184
_diffrn_reflns_av_R_equivalents 0.0399
_diffrn_reflns_av_sigmaI/netI 0.0171
_diffrn_reflns_limit_h_max 12
_diffrn_reflns_limit_h_min -12
_diffrn_reflns_limit_k_max 8
_diffrn_reflns_limit_k_min -8
_diffrn_reflns_limit_l_max 22
_diffrn_reflns_limit_l_min -22
_diffrn_reflns_number 24306
_diffrn_reflns_theta_full 75.00
_diffrn_reflns_theta_max 75.77
_diffrn_reflns_theta_min 4.55
_exptl_absorpt_coefficient_mu 0.959
_exptl_absorpt_correction_T_max 1.00000
_exptl_absorpt_correction_T_min 0.73203
_exptl_absorpt_correction_type multi-scan
_exptl_absorpt_process_details
; 
CrysAlisPro, Agilent Technologies, 
Version 1.171.36.28 (release 01-02-2013 CrysAlis171 .NET) 
(compiled Feb  1 2013,16:14:44) 
;
_exptl_crystal_colour colourless
_exptl_crystal_density_diffrn 1.480
_exptl_crystal_density_meas ?
_exptl_crystal_density_method 'not measured'
_exptl_crystal_description 'fragment of tablet'
_exptl_crystal_F_000 576
_exptl_crystal_size_max 0.10
_exptl_crystal_size_mid 0.05
_exptl_crystal_size_min 0.04
_refine_diff_density_max 0.193
_refine_diff_density_min -0.227
_refine_diff_density_rms 0.045
_refine_ls_extinction_method none
_refine_ls_goodness_of_fit_ref 1.027
_refine_ls_hydrogen_treatment constr
_refine_ls_matrix_type full
_refine_ls_number_parameters 184
_refine_ls_number_reflns 2575
_refine_ls_number_restraints 0
_refine_ls_restrained_S_all 1.027
_refine_ls_R_factor_all 0.0374
_refine_ls_R_factor_gt 0.0320
_refine_ls_shift/su_max 0.001
_refine_ls_shift/su_mean 0.000
_refine_ls_structure_factor_coef Fsqd
_refine_ls_weighting_details 'calc w=1/[\s^2^(Fo^2^)+(0.0528P)^2^+0.3073P] where P=(Fo^2^+2Fc^2^)/3'
_refine_ls_weighting_scheme calc
_refine_ls_wR_factor_gt 0.0859
_refine_ls_wR_factor_ref 0.0903
_reflns_number_gt 2259
_reflns_number_total 2575
_reflns_threshold_expression >2sigma(I)
_cod_data_source_file om4006406_si_002.cif
_cod_data_source_block rifft
_cod_depositor_comments
;
The following automatic conversions were performed:

'_exptl_crystal_density_meas' value 'not measured' was changed to '?'
- the value is perceived as not measured.

Automatic conversion script
Id: cif_fix_values 3008 2015-01-20 13:52:24Z robertas 
;
_cod_original_cell_volume 1234.93(13)
_cod_original_sg_symbol_H-M 'P 21/n'
_cod_database_code 4081371

loop_
_symmetry_equiv_pos_as_xyz
'x, y, z'
'-x+1/2, y+1/2, -z+1/2'
'-x, -y, -z'
'x-1/2, -y-1/2, z-1/2'

loop_
_atom_site_label
_atom_site_type_symbol
_atom_site_fract_x
_atom_site_fract_y
_atom_site_fract_z
_atom_site_U_iso_or_equiv
_atom_site_adp_type
_atom_site_occupancy
_atom_site_symmetry_multiplicity
_atom_site_calc_flag
_atom_site_refinement_flags
O1 O -0.11682(8) 0.27083(13) 0.61677(5) 0.0245(2) Uani 1 1 d .
O2 O 0.32800(8) 0.38768(13) 0.70996(4) 0.02323(19) Uani 1 1 d .
O3 O 0.43308(8) 0.25483(12) 0.51485(5) 0.02254(19) Uani 1 1 d .
O4 O 0.57299(8) 0.20769(13) 0.68598(5) 0.0242(2) Uani 1 1 d .
O5 O 0.54533(8) 0.52492(12) 0.64891(4) 0.02120(19) Uani 1 1 d .
C1 C -0.00536(11) 0.28431(15) 0.60432(6) 0.0180(2) Uani 1 1 d .
N2 N 0.10635(9) 0.33037(14) 0.66243(5) 0.0182(2) Uani 1 1 d .
C2 C 0.08430(12) 0.37326(18) 0.73758(6) 0.0223(2) Uani 1 1 d .
H2A H 0.1074 0.2577 0.7701 0.033 Uiso 1 1 calc R
H2B H -0.0106 0.4070 0.7326 0.033 Uiso 1 1 calc R
H2C H 0.1413 0.4836 0.7602 0.033 Uiso 1 1 calc R
C3 C 0.23717(11) 0.34392(16) 0.65477(6) 0.0180(2) Uani 1 1 d .
C4 C 0.26300(11) 0.30130(15) 0.57977(6) 0.0175(2) Uani 1 1 d .
C4A C 0.14798(11) 0.26635(15) 0.51487(6) 0.0170(2) Uani 1 1 d .
C5 C 0.15869(12) 0.24461(16) 0.43972(6) 0.0205(2) Uani 1 1 d .
H5 H 0.2449 0.2507 0.4289 0.025 Uiso 1 1 calc R
C6 C 0.04519(12) 0.21447(17) 0.38134(6) 0.0217(2) Uani 1 1 d .
H6 H 0.0546 0.2011 0.3310 0.026 Uiso 1 1 calc R
C7 C -0.08202(12) 0.20351(17) 0.39539(6) 0.0217(2) Uani 1 1 d .
H7 H -0.1593 0.1814 0.3552 0.026 Uiso 1 1 calc R
C8 C -0.09477(11) 0.22527(16) 0.46881(7) 0.0201(2) Uani 1 1 d .
H8 H -0.1814 0.2180 0.4790 0.024 Uiso 1 1 calc R
C8A C 0.01820(11) 0.25776(15) 0.52791(6) 0.0176(2) Uani 1 1 d .
C9 C 0.39523(11) 0.29689(16) 0.57887(6) 0.0182(2) Uani 1 1 d .
C10 C 0.51139(11) 0.33563(17) 0.64693(6) 0.0194(2) Uani 1 1 d .
C11 C 0.57520(11) 0.23844(18) 0.51661(7) 0.0240(3) Uani 1 1 d .
H11A H 0.6210 0.3612 0.5353 0.036 Uiso 1 1 calc R
H11B H 0.5855 0.2123 0.4655 0.036 Uiso 1 1 calc R
H11C H 0.6150 0.1307 0.5502 0.036 Uiso 1 1 calc R
C12 C 0.66718(11) 0.57681(19) 0.70567(7) 0.0254(3) Uani 1 1 d .
H12A H 0.6535 0.5524 0.7562 0.038 Uiso 1 1 calc R
H12B H 0.6874 0.7158 0.7007 0.038 Uiso 1 1 calc R
H12C H 0.7426 0.4971 0.6983 0.038 Uiso 1 1 calc R

loop_
_atom_site_aniso_label
_atom_site_aniso_U_11
_atom_site_aniso_U_22
_atom_site_aniso_U_33
_atom_site_aniso_U_23
_atom_site_aniso_U_13
_atom_site_aniso_U_12
O1 0.0177(4) 0.0312(5) 0.0255(4) -0.0028(3) 0.0069(3) -0.0014(3)
O2 0.0182(4) 0.0325(5) 0.0179(4) -0.0017(3) 0.0021(3) -0.0025(3)
O3 0.0154(4) 0.0330(5) 0.0201(4) -0.0026(3) 0.0060(3) 0.0006(3)
O4 0.0189(4) 0.0300(4) 0.0228(4) 0.0071(3) 0.0032(3) 0.0022(3)
O5 0.0178(4) 0.0247(4) 0.0195(4) -0.0001(3) 0.0012(3) -0.0036(3)
C1 0.0156(5) 0.0169(5) 0.0214(6) 0.0007(4) 0.0040(4) 0.0016(4)
N2 0.0175(5) 0.0208(5) 0.0165(5) -0.0004(4) 0.0048(4) 0.0007(3)
C2 0.0212(5) 0.0288(6) 0.0177(5) -0.0023(4) 0.0066(4) 0.0005(4)
C3 0.0179(5) 0.0175(5) 0.0181(5) 0.0017(4) 0.0037(4) 0.0006(4)
C4 0.0171(5) 0.0176(5) 0.0172(5) 0.0014(4) 0.0034(4) 0.0004(4)
C4A 0.0172(5) 0.0148(5) 0.0181(5) 0.0016(4) 0.0024(4) 0.0009(4)
C5 0.0192(5) 0.0228(5) 0.0198(5) 0.0011(4) 0.0053(4) 0.0002(4)
C6 0.0242(6) 0.0222(6) 0.0175(5) 0.0004(4) 0.0028(4) 0.0005(4)
C7 0.0209(6) 0.0207(5) 0.0197(5) 0.0001(4) -0.0022(4) 0.0004(4)
C8 0.0162(5) 0.0190(5) 0.0239(6) 0.0003(4) 0.0026(4) 0.0005(4)
C8A 0.0186(5) 0.0144(5) 0.0196(5) 0.0011(4) 0.0041(4) 0.0008(4)
C9 0.0197(5) 0.0183(5) 0.0167(5) 0.0014(4) 0.0044(4) 0.0002(4)
C10 0.0153(5) 0.0249(6) 0.0190(5) 0.0014(4) 0.0059(4) -0.0004(4)
C11 0.0166(6) 0.0305(6) 0.0260(6) -0.0002(5) 0.0073(5) 0.0014(4)
C12 0.0174(5) 0.0348(7) 0.0223(6) -0.0034(5) 0.0018(4) -0.0064(5)

loop_
_atom_type_symbol
_atom_type_description
_atom_type_scat_dispersion_real
_atom_type_scat_dispersion_imag
_atom_type_scat_source
C C 0.0181 0.0091 'International Tables Vol C Tables 4.2.6.8 and 6.1.1.4'
H H 0.0000 0.0000 'International Tables Vol C Tables 4.2.6.8 and 6.1.1.4'
N N 0.0311 0.0180 'International Tables Vol C Tables 4.2.6.8 and 6.1.1.4'
O O 0.0492 0.0322 'International Tables Vol C Tables 4.2.6.8 and 6.1.1.4'

loop_
_geom_angle_atom_site_label_1
_geom_angle_atom_site_label_2
_geom_angle_atom_site_label_3
_geom_angle
C9 O3 C11 119.71(9)
C10 O5 C12 115.22(9)
O1 C1 N2 120.45(10)
O1 C1 C8A 122.68(10)
N2 C1 C8A 116.86(9)
C3 N2 C1 125.01(9)
C3 N2 C2 116.94(9)
C1 N2 C2 118.03(9)
O2 C3 N2 119.41(10)
O2 C3 C4 122.24(10)
N2 C3 C4 118.34(10)
C9 C4 C4A 126.22(10)
C9 C4 C3 114.69(10)
C4A C4 C3 119.08(10)
C8A C4A C5 117.44(10)
C8A C4A C4 118.29(10)
C5 C4A C4 124.26(10)
C6 C5 C4A 120.88(10)
C5 C6 C7 120.91(11)
C8 C7 C6 119.11(10)
C7 C8 C8A 120.62(11)
C8 C8A C4A 121.03(10)
C8 C8A C1 116.91(10)
C4A C8A C1 122.06(10)
O3 C9 C4 120.88(10)
O3 C9 C10 114.35(9)
C4 C9 C10 124.77(10)
O4 C10 O5 126.20(11)
O4 C10 C9 123.38(11)
O5 C10 C9 109.70(9)

loop_
_geom_bond_atom_site_label_1
_geom_bond_atom_site_label_2
_geom_bond_distance
O1 C1 1.2194(14)
O2 C3 1.2285(14)
O3 C9 1.3477(14)
O3 C11 1.4510(13)
O4 C10 1.2033(14)
O5 C10 1.3360(14)
O5 C12 1.4565(13)
C1 N2 1.3917(14)
C1 C8A 1.4820(15)
N2 C3 1.3823(14)
N2 C2 1.4715(13)
C3 C4 1.4838(15)
C4 C9 1.3573(16)
C4 C4A 1.4707(15)
C4A C8A 1.4061(15)
C4A C5 1.4090(15)
C5 C6 1.3859(16)
C6 C7 1.3886(17)
C7 C8 1.3845(16)
C8 C8A 1.3924(16)
C9 C10 1.5175(16)

loop_
_geom_torsion_atom_site_label_1
_geom_torsion_atom_site_label_2
_geom_torsion_atom_site_label_3
_geom_torsion_atom_site_label_4
_geom_torsion
O1 C1 N2 C3 178.16(10)
C8A C1 N2 C3 -3.17(15)
O1 C1 N2 C2 -3.54(15)
C8A C1 N2 C2 175.14(9)
C1 N2 C3 O2 179.26(10)
C2 N2 C3 O2 0.93(15)
C1 N2 C3 C4 -1.78(16)
C2 N2 C3 C4 179.90(9)
O2 C3 C4 C9 5.77(16)
N2 C3 C4 C9 -173.16(9)
O2 C3 C4 C4A -174.86(10)
N2 C3 C4 C4A 6.21(15)
C9 C4 C4A C8A 173.80(10)
C3 C4 C4A C8A -5.49(15)
C9 C4 C4A C5 -7.54(17)
C3 C4 C4A C5 173.17(10)
C8A C4A C5 C6 -0.48(16)
C4 C4A C5 C6 -179.16(10)
C4A C5 C6 C7 -0.45(17)
C5 C6 C7 C8 0.69(17)
C6 C7 C8 C8A 0.01(16)
C7 C8 C8A C4A -0.97(16)
C7 C8 C8A C1 178.49(10)
C5 C4A C8A C8 1.19(15)
C4 C4A C8A C8 179.94(10)
C5 C4A C8A C1 -178.25(10)
C4 C4A C8A C1 0.51(15)
O1 C1 C8A C8 3.01(16)
N2 C1 C8A C8 -175.64(9)
O1 C1 C8A C4A -177.53(10)
N2 C1 C8A C4A 3.83(15)
C11 O3 C9 C4 -175.95(10)
C11 O3 C9 C10 3.65(14)
C4A C4 C9 O3 -1.04(17)
C3 C4 C9 O3 178.28(9)
C4A C4 C9 C10 179.40(10)
C3 C4 C9 C10 -1.28(16)
C12 O5 C10 O4 -1.62(16)
C12 O5 C10 C9 -172.13(9)
O3 C9 C10 O4 -83.32(13)
C4 C9 C10 O4 96.26(14)
O3 C9 C10 O5 87.50(11)
C4 C9 C10 O5 -92.91(12)
